data_1553911
loop_
_publ_author_name
'Zwoli\'nski, K. M.'
'Siero\'n, L.'
'Eilmes, J.'

_publ_section_title
;
 One-flask synthesis of dibenzotetraaza[14]annulene cyclic congeners
 bearing buta-1,3-diyne bridges
;
_journal_issue 2
_journal_name_full 'Organic Chemistry Frontiers'
_journal_page_first 171
_journal_paper_doi 10.1039/C7QO00821J
_journal_volume 5
_journal_year 2018
_chemical_formula_moiety 'C40 H32 N4 O5 S Zn, 3(C2 H6 O S)'
_chemical_formula_sum 'C46 H50 N4 O8 S4 Zn'
_chemical_formula_weight 980.51
_chemical_name_systematic
;
{7,16-bis[2-(prop-2-yn-1-yloxy)benzoyl]-5,14-dihydrodibenzo[b,i][1,4,8,11]tetraazacyclotetradecinato(2-)k^4^N} zinc(II)
;
_space_group_crystal_system monoclinic
_space_group_IT_number 4
_space_group_name_Hall 'P 2yb'
_space_group_name_H-M_alt 'P 1 21 1'
_atom_sites_solution_hydrogens geom
_audit_update_record
;
2017-09-09 deposited with the CCDC.
2017-09-27 downloaded from the CCDC.
;
_cell_angle_alpha 90
_cell_angle_beta 110.204(2)
_cell_angle_gamma 90
_cell_formula_units_Z 2
_cell_length_a 11.2639(12)
_cell_length_b 15.6341(17)
_cell_length_c 13.7495(15)
_cell_measurement_reflns_used 9475
_cell_measurement_temperature 90(2)
_cell_measurement_theta_max 27.6
_cell_measurement_theta_min 2.3
_cell_volume 2272.3(4)
_diffrn_ambient_temperature 90(2)
_diffrn_measured_fraction_theta_full 1.000
_diffrn_measured_fraction_theta_max 1.000
_diffrn_measurement_device_type 'Bruker APEX-II CCD'
_diffrn_measurement_method '\w scans'
_diffrn_radiation_type MoK\a
_diffrn_radiation_wavelength 0.71073
_diffrn_reflns_av_R_equivalents 0.0471
_diffrn_reflns_av_unetI/netI 0.0379
_diffrn_reflns_Laue_measured_fraction_full 1.000
_diffrn_reflns_Laue_measured_fraction_max 1.000
_diffrn_reflns_limit_h_max 13
_diffrn_reflns_limit_h_min -13
_diffrn_reflns_limit_k_max 18
_diffrn_reflns_limit_k_min -18
_diffrn_reflns_limit_l_max 16
_diffrn_reflns_limit_l_min -16
_diffrn_reflns_number 37356
_diffrn_reflns_point_group_measured_fraction_full 1.000
_diffrn_reflns_point_group_measured_fraction_max 1.000
_diffrn_reflns_theta_full 25.025
_diffrn_reflns_theta_max 25.025
_diffrn_reflns_theta_min 1.578
_exptl_absorpt_coefficient_mu 0.782
_exptl_absorpt_correction_T_max 0.96
_exptl_absorpt_correction_T_min 0.66
_exptl_absorpt_correction_type multi-scan
_exptl_absorpt_process_details SADABS
_exptl_crystal_colour Red
_exptl_crystal_density_diffrn 1.433
_exptl_crystal_description Prism
_exptl_crystal_F_000 1024
_exptl_crystal_size_max 0.20
_exptl_crystal_size_mid 0.10
_exptl_crystal_size_min 0.05
_refine_diff_density_max 0.805
_refine_diff_density_min -0.363
_refine_diff_density_rms 0.058
_refine_ls_abs_structure_details
;
 Refined as an inversion twin.
;
_refine_ls_abs_structure_Flack 0.201(9)
_refine_ls_extinction_method none
_refine_ls_goodness_of_fit_ref 1.011
_refine_ls_hydrogen_treatment constr
_refine_ls_matrix_type full
_refine_ls_number_parameters 587
_refine_ls_number_reflns 8035
_refine_ls_number_restraints 1
_refine_ls_restrained_S_all 1.011
_refine_ls_R_factor_all 0.0275
_refine_ls_R_factor_gt 0.0269
_refine_ls_shift/su_max 0.001
_refine_ls_shift/su_mean 0.000
_refine_ls_structure_factor_coef Fsqd
_refine_ls_weighting_details 'w=1/[\s^2^(Fo^2^)+(0.0426P)^2^+0.7690P] where P=(Fo^2^+2Fc^2^)/3'
_refine_ls_weighting_scheme calc
_refine_ls_wR_factor_gt 0.0703
_refine_ls_wR_factor_ref 0.0708
_reflns_Friedel_coverage 0.922
_reflns_Friedel_fraction_full 1.000
_reflns_Friedel_fraction_max 1.000
_reflns_number_gt 7890
_reflns_number_total 8035
_reflns_threshold_expression 'I > 2\s(I)'
_cod_data_source_file c7qo00821j2.cif
_cod_data_source_block KPIR
_cod_original_sg_symbol_H-M 'P 21'
_cod_database_code 1553911
_shelx_space_group_comment
;
The symmetry employed for this shelxl refinement is uniquely defined
by the following loop, which should always be used as a source of
symmetry information in preference to the above space-group names.
They are only intended as comments.
;

loop_
_space_group_symop_operation_xyz
'x, y, z'
'-x, y+1/2, -z'

loop_
_atom_site_label
_atom_site_type_symbol
_atom_site_fract_x
_atom_site_fract_y
_atom_site_fract_z
_atom_site_U_iso_or_equiv
_atom_site_adp_type
_atom_site_occupancy
_atom_site_site_symmetry_order
_atom_site_calc_flag
_atom_site_refinement_flags_posn
_atom_site_refinement_flags_adp
_atom_site_refinement_flags_occupancy
_atom_site_disorder_assembly
_atom_site_disorder_group
Zn1 Zn 0.25533(3) 0.73708(2) 1.01180(2) 0.01070(10) Uani 1 1 d . . . A 1
S1 S 0.28280(8) 0.54953(5) 0.95933(6) 0.01692(18) Uani 1 1 d . . . A 1
O1 O -0.2544(2) 0.81465(18) 0.88759(17) 0.0211(5) Uani 1 1 d . . . A 1
O2 O -0.1810(2) 0.61829(15) 0.74852(17) 0.0155(5) Uani 1 1 d . . . A 1
O3 O 0.7679(2) 0.76440(17) 1.11226(18) 0.0205(5) Uani 1 1 d . . . A 1
O4 O 0.6871(2) 0.94051(14) 1.25505(16) 0.0151(5) Uani 1 1 d . . . A 1
O5 O 0.2731(2) 0.60645(15) 1.04720(18) 0.0175(5) Uani 1 1 d . . . A 1
N1 N 0.1128(3) 0.77297(17) 1.0603(2) 0.0122(6) Uani 1 1 d . . . A 1
N2 N 0.1435(2) 0.7404(2) 0.86093(17) 0.0112(5) Uani 1 1 d . . . A 1
N3 N 0.3931(2) 0.75653(17) 0.94992(19) 0.0120(5) Uani 1 1 d . . . A 1
N4 N 0.3624(2) 0.78877(17) 1.14860(19) 0.0115(5) Uani 1 1 d . . . A 1
C1 C -0.0055(3) 0.78073(19) 1.0011(2) 0.0118(6) Uani 1 1 d . . . A 1
H1 H -0.064600 0.796402 1.033303 0.014 Uiso 1 1 calc R U . A 1
C2 C 0.0214(3) 0.7531(2) 0.8278(2) 0.0119(6) Uani 1 1 d . . . A 1
H2 H -0.021521 0.752725 0.754910 0.014 Uiso 1 1 calc R U . A 1
C3 C -0.0530(3) 0.7675(2) 0.8917(2) 0.0123(6) Uani 1 1 d . . . A 1
C4 C -0.1890(3) 0.7817(2) 0.8411(2) 0.0126(6) Uani 1 1 d . . . A 1
C5 C -0.2546(3) 0.7610(2) 0.7280(2) 0.0118(6) Uani 1 1 d . . . A 1
C6 C -0.3307(3) 0.8248(2) 0.6663(2) 0.0126(6) Uani 1 1 d . . . A 1
H6 H -0.338393 0.877975 0.697003 0.015 Uiso 1 1 calc R U . A 1
C7 C -0.3953(3) 0.8126(2) 0.5618(2) 0.0153(7) Uani 1 1 d . . . A 1
H7 H -0.444919 0.857299 0.520691 0.018 Uiso 1 1 calc R U . A 1
C8 C -0.3866(3) 0.7338(3) 0.5176(2) 0.0160(6) Uani 1 1 d . . . A 1
H8 H -0.430517 0.724855 0.445784 0.019 Uiso 1 1 calc R U . A 1
C9 C -0.3144(3) 0.6682(2) 0.5773(2) 0.0145(6) Uani 1 1 d . . . A 1
H9 H -0.309269 0.614589 0.546433 0.017 Uiso 1 1 calc R U . A 1
C10 C -0.2496(3) 0.6812(2) 0.6825(2) 0.0128(6) Uani 1 1 d . . . A 1
C11 C -0.1754(3) 0.5359(2) 0.7034(3) 0.0160(7) Uani 1 1 d . . . A 1
H11A H -0.262197 0.517603 0.661444 0.019 Uiso 1 1 calc R U . A 1
H11B H -0.140520 0.493475 0.759477 0.019 Uiso 1 1 calc R U . A 1
C12 C -0.0971(3) 0.5371(2) 0.6375(2) 0.0163(7) Uani 1 1 d . . . A 1
C13 C -0.0375(3) 0.5400(2) 0.5810(3) 0.0199(7) Uani 1 1 d . . . A 1
H13 H 0.010047 0.542240 0.535901 0.024 Uiso 1 1 calc R U . A 1
C14 C 0.2146(3) 0.7376(2) 0.7930(2) 0.0113(5) Uani 1 1 d . . . A 1
C15 C 0.1630(3) 0.7236(2) 0.6868(2) 0.0133(6) Uani 1 1 d . . . A 1
H15 H 0.074497 0.714644 0.655334 0.016 Uiso 1 1 calc R U . A 1
C16 C 0.2391(3) 0.7226(2) 0.6259(2) 0.0144(6) Uani 1 1 d . . . A 1
H16 H 0.202759 0.712902 0.553416 0.017 Uiso 1 1 calc R U . A 1
C17 C 0.3689(3) 0.7357(2) 0.6717(2) 0.0141(6) Uani 1 1 d . . . A 1
H17 H 0.420678 0.736019 0.629844 0.017 Uiso 1 1 calc R U . A 1
C18 C 0.4232(3) 0.7484(2) 0.7774(2) 0.0136(6) Uani 1 1 d . . . A 1
H18 H 0.511841 0.757372 0.807572 0.016 Uiso 1 1 calc R U . A 1
C19 C 0.3480(3) 0.7481(2) 0.8408(2) 0.0109(6) Uani 1 1 d . . . A 1
C21 C 0.5126(3) 0.7666(2) 1.0054(2) 0.0122(6) Uani 1 1 d . . . A 1
H21 H 0.571911 0.765189 0.970337 0.015 Uiso 1 1 calc R U . A 1
C22 C 0.4867(3) 0.7931(2) 1.1795(2) 0.0106(6) Uani 1 1 d . . . A 1
H22 H 0.530481 0.806346 1.250305 0.013 Uiso 1 1 calc R U . A 1
C23 C 0.5605(3) 0.7796(2) 1.1155(2) 0.0119(6) Uani 1 1 d . . . A 1
C24 C 0.6981(3) 0.7815(2) 1.1621(2) 0.0124(6) Uani 1 1 d . . . A 1
C25 C 0.7615(3) 0.7987(2) 1.2765(2) 0.0113(6) Uani 1 1 d . . . A 1
C26 C 0.8364(3) 0.7341(2) 1.3372(2) 0.0133(6) Uani 1 1 d . . . A 1
H26 H 0.843246 0.680981 1.306115 0.016 Uiso 1 1 calc R U . A 1
C27 C 0.9011(3) 0.7461(2) 1.4423(2) 0.0155(6) Uani 1 1 d . . . A 1
H27 H 0.950897 0.701367 1.483211 0.019 Uiso 1 1 calc R U . A 1
C28 C 0.8919(3) 0.8243(2) 1.4866(2) 0.0147(6) Uani 1 1 d . . . A 1
H28 H 0.935179 0.832641 1.558678 0.018 Uiso 1 1 calc R U . A 1
C29 C 0.8201(3) 0.8909(2) 1.4274(2) 0.0143(6) Uani 1 1 d . . . A 1
H29 H 0.814976 0.944346 1.458617 0.017 Uiso 1 1 calc R U . A 1
C30 C 0.7563(3) 0.8780(2) 1.3222(2) 0.0119(6) Uani 1 1 d . . . A 1
C31 C 0.6799(3) 1.0229(2) 1.2990(2) 0.0162(7) Uani 1 1 d . . . A 1
H31A H 0.643801 1.064672 1.242303 0.019 Uiso 1 1 calc R U . A 1
H31B H 0.766317 1.042219 1.340398 0.019 Uiso 1 1 calc R U . A 1
C32 C 0.6018(3) 1.0216(2) 1.3654(3) 0.0166(7) Uani 1 1 d . . . A 1
C33 C 0.5415(3) 1.0187(2) 1.4213(3) 0.0192(7) Uani 1 1 d . . . A 1
H33 H 0.493346 1.016396 1.465884 0.023 Uiso 1 1 calc R U . A 1
C34 C 0.2918(3) 0.8048(2) 1.2138(2) 0.0112(6) Uani 1 1 d . . . A 1
C35 C 0.3417(3) 0.8285(2) 1.3174(2) 0.0129(6) Uani 1 1 d . . . A 1
H35 H 0.430097 0.838290 1.348068 0.015 Uiso 1 1 calc R U . A 1
C36 C 0.2650(3) 0.8383(2) 1.3770(2) 0.0131(6) Uani 1 1 d . . . A 1
H36 H 0.300930 0.854360 1.447765 0.016 Uiso 1 1 calc R U . A 1
C37 C 0.1349(3) 0.8244(2) 1.3322(2) 0.0138(6) Uani 1 1 d . . . A 1
H37 H 0.082527 0.829845 1.373242 0.017 Uiso 1 1 calc R U . A 1
C38 C 0.0816(3) 0.8028(2) 1.2283(2) 0.0129(6) Uani 1 1 d . . . A 1
H38 H -0.007090 0.794006 1.198245 0.015 Uiso 1 1 calc R U . A 1
C39 C 0.1584(3) 0.7938(2) 1.1675(2) 0.0113(6) Uani 1 1 d . . . A 1
C41 C 0.3855(4) 0.4645(2) 1.0208(3) 0.0235(8) Uani 1 1 d . . . A 1
H41A H 0.471938 0.486338 1.052071 0.035 Uiso 1 1 calc R U . A 1
H41B H 0.383476 0.420524 0.969410 0.035 Uiso 1 1 calc R U . A 1
H41C H 0.357864 0.439566 1.074816 0.035 Uiso 1 1 calc R U . A 1
C42 C 0.1371(4) 0.4919(3) 0.9150(4) 0.0355(10) Uani 1 1 d . . . A 1
H42A H 0.126910 0.459807 0.972866 0.053 Uiso 1 1 calc R U . A 1
H42B H 0.137714 0.452094 0.860159 0.053 Uiso 1 1 calc R U . A 1
H42C H 0.066721 0.532183 0.887769 0.053 Uiso 1 1 calc R U . A 1
S2 S 0.07829(8) 0.57716(6) 0.30148(7) 0.02050(19) Uani 1 1 d . . . B 1
O6 O 0.0773(3) 0.56963(19) 0.4097(2) 0.0325(6) Uani 1 1 d . . . B 1
C43 C 0.2404(4) 0.5914(3) 0.3122(3) 0.0263(8) Uani 1 1 d . . . B 1
H43A H 0.270726 0.646870 0.344390 0.039 Uiso 1 1 calc R U . B 1
H43B H 0.246982 0.589563 0.242973 0.039 Uiso 1 1 calc R U . B 1
H43C H 0.291892 0.545593 0.354954 0.039 Uiso 1 1 calc R U . B 1
C44 C 0.0603(4) 0.4697(3) 0.2506(3) 0.0293(9) Uani 1 1 d . . . B 1
H44A H 0.118953 0.431524 0.301294 0.044 Uiso 1 1 calc R U . B 1
H44B H 0.078954 0.468844 0.186051 0.044 Uiso 1 1 calc R U . B 1
H44C H -0.026740 0.450346 0.236779 0.044 Uiso 1 1 calc R U . B 1
S3 S 0.41502(8) -0.02202(5) 0.69023(7) 0.01863(18) Uani 1 1 d . . . C 1
O7 O 0.4241(3) -0.0136(2) 0.5845(2) 0.0331(7) Uani 1 1 d . . . C 1
C45 C 0.4248(4) 0.0843(3) 0.7409(3) 0.0295(9) Uani 1 1 d . . . C 1
H45A H 0.512144 0.104858 0.760697 0.044 Uiso 1 1 calc R U . C 1
H45B H 0.398542 0.084127 0.801791 0.044 Uiso 1 1 calc R U . C 1
H45C H 0.369009 0.122150 0.687783 0.044 Uiso 1 1 calc R U . C 1
C46 C 0.2518(4) -0.0402(3) 0.6712(3) 0.0269(8) Uani 1 1 d . . . C 1
H46A H 0.200349 0.004877 0.626957 0.040 Uiso 1 1 calc R U . C 1
H46B H 0.239523 -0.039654 0.738420 0.040 Uiso 1 1 calc R U . C 1
H46C H 0.226025 -0.095948 0.637947 0.040 Uiso 1 1 calc R U . C 1
S4A S 0.75719(10) 0.49556(8) 0.99867(9) 0.0241(4) Uani 0.819(4) 1 d . . P D 1
O8 O 0.7127(4) 0.4966(3) 1.0908(3) 0.0621(12) Uani 1 1 d . . . D 1
C47 C 0.8421(4) 0.5932(3) 1.0060(3) 0.0268(8) Uani 1 1 d . . . D 1
H47A H 0.791236 0.641053 1.015767 0.040 Uiso 1 1 calc R U . D 1
H47B H 0.859668 0.601438 0.941587 0.040 Uiso 1 1 calc R U . D 1
H47C H 0.922051 0.590583 1.064568 0.040 Uiso 1 1 calc R U . D 1
C48 C 0.6244(4) 0.5209(4) 0.8909(3) 0.0426(11) Uani 1 1 d . . . D 1
H48A H 0.649833 0.528434 0.830110 0.064 Uiso 1 1 calc R U . D 1
H48B H 0.586403 0.573944 0.904311 0.064 Uiso 1 1 calc R U . D 1
H48C H 0.562484 0.474356 0.877897 0.064 Uiso 1 1 calc R U . D 1
S4B S 0.6791(5) 0.5812(4) 0.9874(4) 0.0272(17) Uani 0.181(4) 1 d . . P D 2

loop_
_atom_site_aniso_label
_atom_site_aniso_U_11
_atom_site_aniso_U_22
_atom_site_aniso_U_33
_atom_site_aniso_U_23
_atom_site_aniso_U_13
_atom_site_aniso_U_12
Zn1 0.00845(16) 0.01499(18) 0.00864(16) -0.00208(16) 0.00293(12) -0.00009(14)
S1 0.0220(4) 0.0144(4) 0.0144(4) -0.0010(3) 0.0065(3) 0.0008(3)
O1 0.0122(11) 0.0354(15) 0.0156(12) -0.0035(10) 0.0044(9) 0.0085(10)
O2 0.0189(12) 0.0131(11) 0.0125(11) 0.0005(9) 0.0027(9) 0.0031(9)
O3 0.0109(11) 0.0355(15) 0.0152(11) -0.0046(10) 0.0046(9) 0.0003(10)
O4 0.0188(11) 0.0121(11) 0.0124(11) 0.0008(9) 0.0029(9) 0.0038(9)
O5 0.0243(13) 0.0151(12) 0.0146(11) -0.0005(9) 0.0087(10) 0.0037(10)
N1 0.0105(13) 0.0151(14) 0.0112(13) -0.0007(10) 0.0038(11) -0.0007(10)
N2 0.0103(11) 0.0150(13) 0.0081(11) -0.0012(12) 0.0030(9) 0.0018(12)
N3 0.0110(12) 0.0149(14) 0.0101(12) -0.0023(10) 0.0038(10) -0.0010(10)
N4 0.0109(13) 0.0139(14) 0.0092(12) -0.0033(10) 0.0028(10) -0.0003(10)
C1 0.0122(15) 0.0106(16) 0.0142(14) -0.0014(12) 0.0067(12) 0.0003(12)
C2 0.0125(14) 0.0128(16) 0.0092(13) -0.0011(11) 0.0021(11) 0.0004(13)
C3 0.0104(15) 0.0128(15) 0.0124(15) -0.0008(11) 0.0024(12) -0.0002(11)
C4 0.0122(16) 0.0110(15) 0.0143(15) 0.0014(12) 0.0040(13) -0.0003(12)
C5 0.0081(14) 0.0153(16) 0.0133(15) 0.0002(12) 0.0054(12) -0.0019(12)
C6 0.0086(14) 0.0136(15) 0.0157(15) -0.0012(12) 0.0042(12) -0.0014(12)
C7 0.0145(15) 0.0168(17) 0.0138(15) 0.0038(13) 0.0042(13) 0.0020(13)
C8 0.0135(13) 0.0227(16) 0.0111(13) -0.0021(15) 0.0033(11) -0.0019(15)
C9 0.0128(15) 0.0152(15) 0.0159(16) -0.0022(13) 0.0056(13) -0.0020(13)
C10 0.0095(14) 0.0153(17) 0.0145(16) 0.0037(12) 0.0051(12) 0.0000(13)
C11 0.0178(16) 0.0116(16) 0.0179(16) -0.0004(12) 0.0051(13) 0.0024(13)
C12 0.0171(15) 0.0108(16) 0.0182(16) -0.0005(12) 0.0023(13) 0.0014(13)
C13 0.0178(16) 0.0201(18) 0.0209(17) 0.0003(14) 0.0055(14) 0.0025(14)
C14 0.0116(13) 0.0115(14) 0.0114(13) 0.0019(14) 0.0049(10) 0.0011(14)
C15 0.0110(13) 0.0146(17) 0.0126(14) 0.0006(12) 0.0018(11) -0.0004(12)
C16 0.0175(15) 0.0149(17) 0.0100(13) -0.0015(12) 0.0038(11) -0.0001(13)
C17 0.0168(14) 0.0142(14) 0.0139(13) 0.0001(15) 0.0085(11) -0.0004(15)
C18 0.0086(13) 0.0175(18) 0.0150(14) -0.0041(13) 0.0046(11) -0.0027(13)
C19 0.0129(13) 0.0103(16) 0.0100(13) 0.0003(12) 0.0045(11) -0.0025(13)
C21 0.0129(15) 0.0121(14) 0.0131(15) -0.0005(11) 0.0065(12) 0.0009(12)
C22 0.0106(15) 0.0108(15) 0.0095(14) -0.0002(11) 0.0024(12) 0.0007(12)
C23 0.0112(15) 0.0115(16) 0.0113(15) 0.0000(11) 0.0018(12) -0.0008(11)
C24 0.0126(15) 0.0130(16) 0.0128(15) 0.0010(12) 0.0060(13) 0.0005(12)
C25 0.0075(14) 0.0159(16) 0.0110(15) 0.0000(12) 0.0040(12) -0.0032(12)
C26 0.0105(13) 0.0153(15) 0.0155(14) -0.0015(15) 0.0060(11) -0.0007(14)
C27 0.0122(13) 0.0180(17) 0.0157(14) 0.0040(14) 0.0039(11) 0.0027(14)
C28 0.0127(14) 0.0215(17) 0.0101(15) -0.0010(13) 0.0042(12) -0.0012(13)
C29 0.0126(15) 0.0167(16) 0.0151(16) -0.0037(12) 0.0066(13) -0.0026(13)
C30 0.0102(14) 0.0129(16) 0.0136(15) 0.0028(12) 0.0057(12) 0.0000(12)
C31 0.0211(17) 0.0130(16) 0.0157(16) -0.0008(13) 0.0081(14) 0.0008(14)
C32 0.0174(16) 0.0129(16) 0.0181(16) 0.0007(13) 0.0041(14) 0.0034(13)
C33 0.0211(17) 0.0198(17) 0.0176(16) 0.0037(14) 0.0076(14) 0.0036(14)
C34 0.0130(15) 0.0100(15) 0.0115(14) 0.0009(11) 0.0052(12) 0.0003(12)
C35 0.0102(14) 0.0136(15) 0.0139(15) 0.0013(12) 0.0030(12) 0.0012(12)
C36 0.0144(14) 0.0147(16) 0.0100(15) -0.0019(12) 0.0037(12) 0.0003(13)
C37 0.0153(15) 0.0115(15) 0.0170(16) -0.0006(13) 0.0087(13) 0.0001(13)
C38 0.0111(15) 0.0132(16) 0.0147(15) 0.0008(12) 0.0049(12) 0.0007(13)
C39 0.0117(15) 0.0103(14) 0.0113(14) -0.0021(12) 0.0030(12) -0.0001(12)
C41 0.0274(19) 0.0162(18) 0.0242(18) -0.0001(14) 0.0055(15) 0.0055(15)
C42 0.0212(19) 0.036(2) 0.043(3) -0.0192(19) 0.0037(18) -0.0033(17)
S2 0.0225(4) 0.0181(4) 0.0234(4) 0.0026(3) 0.0112(4) 0.0058(3)
O6 0.0405(16) 0.0340(17) 0.0310(15) 0.0037(12) 0.0228(13) 0.0070(13)
C43 0.0242(19) 0.027(2) 0.031(2) 0.0024(16) 0.0135(16) -0.0016(16)
C44 0.0248(19) 0.023(2) 0.040(2) -0.0057(17) 0.0113(17) 0.0007(16)
S3 0.0209(4) 0.0168(4) 0.0201(4) 0.0003(3) 0.0096(3) 0.0043(3)
O7 0.0430(17) 0.0351(16) 0.0312(15) 0.0009(12) 0.0256(14) 0.0043(14)
C45 0.027(2) 0.0222(19) 0.036(2) -0.0059(17) 0.0062(17) 0.0044(17)
C46 0.0232(19) 0.031(2) 0.028(2) -0.0004(16) 0.0108(16) -0.0029(16)
S4A 0.0252(6) 0.0229(6) 0.0231(6) 0.0028(4) 0.0072(5) -0.0013(4)
O8 0.064(2) 0.096(3) 0.0276(17) 0.0056(18) 0.0167(16) -0.036(2)
C47 0.030(2) 0.031(2) 0.0208(18) -0.0006(15) 0.0098(15) -0.0069(17)
C48 0.038(2) 0.060(3) 0.027(2) -0.003(2) 0.0079(19) -0.019(2)
S4B 0.032(3) 0.026(3) 0.026(3) -0.007(2) 0.013(2) 0.000(2)

loop_
_atom_type_symbol
_atom_type_description
_atom_type_scat_dispersion_real
_atom_type_scat_dispersion_imag
_atom_type_scat_source
C C 0.0033 0.0016 'International Tables Vol C Tables 4.2.6.8 and 6.1.1.4'
H H 0.0000 0.0000 'International Tables Vol C Tables 4.2.6.8 and 6.1.1.4'
N N 0.0061 0.0033 'International Tables Vol C Tables 4.2.6.8 and 6.1.1.4'
O O 0.0106 0.0060 'International Tables Vol C Tables 4.2.6.8 and 6.1.1.4'
S S 0.1246 0.1234 'International Tables Vol C Tables 4.2.6.8 and 6.1.1.4'
Zn Zn 0.2839 1.4301 'International Tables Vol C Tables 4.2.6.8 and 6.1.1.4'

loop_
_geom_angle_atom_site_label_1
_geom_angle_atom_site_label_2
_geom_angle_atom_site_label_3
_geom_angle
N1 Zn1 N4 82.45(11)
N1 Zn1 N2 92.68(10)
N4 Zn1 N2 154.89(11)
N1 Zn1 N3 154.86(11)
N4 Zn1 N3 91.90(11)
N2 Zn1 N3 82.08(10)
N1 Zn1 O5 102.57(10)
N4 Zn1 O5 101.27(10)
N2 Zn1 O5 103.83(11)
N3 Zn1 O5 102.56(10)
O5 S1 C41 105.77(15)
O5 S1 C42 104.75(17)
C41 S1 C42 99.0(2)
C10 O2 C11 116.8(2)
C30 O4 C31 116.9(2)
S1 O5 Zn1 114.20(13)
C1 N1 C39 123.4(3)
C1 N1 Zn1 125.2(2)
C39 N1 Zn1 111.2(2)
C2 N2 C14 122.5(2)
C2 N2 Zn1 124.75(19)
C14 N2 Zn1 112.30(17)
C21 N3 C19 123.4(3)
C21 N3 Zn1 123.7(2)
C19 N3 Zn1 112.57(19)
C22 N4 C34 123.8(3)
C22 N4 Zn1 123.2(2)
C34 N4 Zn1 112.1(2)
N1 C1 C3 125.0(3)
N1 C1 H1 117.5
C3 C1 H1 117.5
N2 C2 C3 125.5(3)
N2 C2 H2 117.3
C3 C2 H2 117.2
C1 C3 C2 126.0(3)
C1 C3 C4 115.3(3)
C2 C3 C4 118.2(3)
O1 C4 C3 121.8(3)
O1 C4 C5 117.0(3)
C3 C4 C5 121.1(3)
C6 C5 C10 118.3(3)
C6 C5 C4 116.9(3)
C10 C5 C4 124.7(3)
C7 C6 C5 121.7(3)
C7 C6 H6 119.1
C5 C6 H6 119.1
C6 C7 C8 119.0(3)
C6 C7 H7 120.5
C8 C7 H7 120.5
C9 C8 C7 120.8(3)
C9 C8 H8 119.6
C7 C8 H8 119.6
C8 C9 C10 119.8(3)
C8 C9 H9 120.1
C10 C9 H9 120.1
O2 C10 C9 123.6(3)
O2 C10 C5 116.0(3)
C9 C10 C5 120.3(3)
O2 C11 C12 112.3(3)
O2 C11 H11A 109.1
C12 C11 H11A 109.1
O2 C11 H11B 109.1
C12 C11 H11B 109.1
H11A C11 H11B 107.9
C13 C12 C11 177.2(3)
C12 C13 H13 180.0
C15 C14 N2 124.6(3)
C15 C14 C19 119.6(3)
N2 C14 C19 115.8(2)
C14 C15 C16 120.9(3)
C14 C15 H15 119.5
C16 C15 H15 119.5
C15 C16 C17 119.7(3)
C15 C16 H16 120.1
C17 C16 H16 120.1
C18 C17 C16 120.7(3)
C18 C17 H17 119.7
C16 C17 H17 119.7
C17 C18 C19 120.5(3)
C17 C18 H18 119.7
C19 C18 H18 119.7
C18 C19 N3 125.7(3)
C18 C19 C14 118.5(3)
N3 C19 C14 115.8(2)
N3 C21 C23 124.7(3)
N3 C21 H21 117.7
C23 C21 H21 117.7
N4 C22 C23 125.3(3)
N4 C22 H22 117.4
C23 C22 H22 117.4
C22 C23 C21 126.0(3)
C22 C23 C24 119.0(3)
C21 C23 C24 115.0(3)
O3 C24 C23 122.3(3)
O3 C24 C25 116.9(3)
C23 C24 C25 120.7(3)
C26 C25 C30 118.9(3)
C26 C25 C24 117.7(3)
C30 C25 C24 123.2(3)
C27 C26 C25 121.2(3)
C27 C26 H26 119.4
C25 C26 H26 119.4
C28 C27 C26 119.0(3)
C28 C27 H27 120.5
C26 C27 H27 120.5
C27 C28 C29 121.2(3)
C27 C28 H28 119.4
C29 C28 H28 119.4
C30 C29 C28 119.1(3)
C30 C29 H29 120.5
C28 C29 H29 120.5
O4 C30 C29 124.2(3)
O4 C30 C25 115.2(3)
C29 C30 C25 120.6(3)
O4 C31 C32 112.4(3)
O4 C31 H31A 109.1
C32 C31 H31A 109.1
O4 C31 H31B 109.1
C32 C31 H31B 109.1
H31A C31 H31B 107.9
C33 C32 C31 177.8(4)
C32 C33 H33 180.0
C35 C34 N4 125.5(3)
C35 C34 C39 118.8(3)
N4 C34 C39 115.7(3)
C34 C35 C36 121.3(3)
C34 C35 H35 119.3
C36 C35 H35 119.3
C35 C36 C37 119.7(3)
C35 C36 H36 120.2
C37 C36 H36 120.2
C38 C37 C36 120.4(3)
C38 C37 H37 119.8
C36 C37 H37 119.8
C37 C38 C39 120.2(3)
C37 C38 H38 119.9
C39 C38 H38 119.9
C38 C39 N1 124.4(3)
C38 C39 C34 119.6(3)
N1 C39 C34 116.0(3)
S1 C41 H41A 109.5
S1 C41 H41B 109.5
H41A C41 H41B 109.5
S1 C41 H41C 109.5
H41A C41 H41C 109.5
H41B C41 H41C 109.5
S1 C42 H42A 109.5
S1 C42 H42B 109.5
H42A C42 H42B 109.5
S1 C42 H42C 109.5
H42A C42 H42C 109.5
H42B C42 H42C 109.5
O6 S2 C43 106.56(17)
O6 S2 C44 105.90(19)
C43 S2 C44 97.02(18)
S2 C43 H43A 109.5
S2 C43 H43B 109.5
H43A C43 H43B 109.5
S2 C43 H43C 109.5
H43A C43 H43C 109.5
H43B C43 H43C 109.5
S2 C44 H44A 109.5
S2 C44 H44B 109.5
H44A C44 H44B 109.5
S2 C44 H44C 109.5
H44A C44 H44C 109.5
H44B C44 H44C 109.5
O7 S3 C46 106.47(18)
O7 S3 C45 106.28(19)
C46 S3 C45 97.28(19)
S3 C45 H45A 109.5
S3 C45 H45B 109.5
H45A C45 H45B 109.5
S3 C45 H45C 109.5
H45A C45 H45C 109.5
H45B C45 H45C 109.5
S3 C46 H46A 109.5
S3 C46 H46B 109.5
H46A C46 H46B 109.5
S3 C46 H46C 109.5
H46A C46 H46C 109.5
H46B C46 H46C 109.5
O8 S4A C48 105.9(2)
O8 S4A C47 105.6(2)
C48 S4A C47 98.0(2)
S4A C47 H47A 109.5
S4A C47 H47B 109.5
H47A C47 H47B 109.5
S4A C47 H47C 109.5
H47A C47 H47C 109.5
H47B C47 H47C 109.5
S4A C48 H48A 109.5
S4A C48 H48B 109.5
H48A C48 H48B 109.5
S4A C48 H48C 109.5
H48A C48 H48C 109.5
H48B C48 H48C 109.5

loop_
_geom_bond_atom_site_label_1
_geom_bond_atom_site_label_2
_geom_bond_distance
Zn1 N1 2.019(3)
Zn1 N4 2.020(3)
Zn1 N2 2.022(2)
Zn1 N3 2.034(3)
Zn1 O5 2.093(2)
S1 O5 1.534(2)
S1 C41 1.774(4)
S1 C42 1.785(4)
O1 C4 1.241(4)
O2 C10 1.379(4)
O2 C11 1.441(4)
O3 C24 1.238(4)
O4 C30 1.384(4)
O4 C31 1.437(4)
N1 C1 1.305(4)
N1 C39 1.421(4)
N2 C2 1.306(4)
N2 C14 1.426(3)
N3 C21 1.307(4)
N3 C19 1.414(4)
N4 C22 1.317(4)
N4 C34 1.411(4)
C1 C3 1.427(4)
C1 H1 0.9500
C2 C3 1.425(4)
C2 H2 0.9500
C3 C4 1.465(4)
C4 C5 1.508(4)
C5 C6 1.396(5)
C5 C10 1.406(5)
C6 C7 1.382(4)
C6 H6 0.9500
C7 C8 1.391(5)
C7 H7 0.9500
C8 C9 1.388(5)
C8 H8 0.9500
C9 C10 1.392(5)
C9 H9 0.9500
C11 C12 1.466(5)
C11 H11A 0.9900
C11 H11B 0.9900
C12 C13 1.190(5)
C13 H13 0.9500
C14 C15 1.390(4)
C14 C19 1.427(4)
C15 C16 1.389(4)
C15 H15 0.9500
C16 C17 1.393(4)
C16 H16 0.9500
C17 C18 1.383(4)
C17 H17 0.9500
C18 C19 1.409(4)
C18 H18 0.9500
C21 C23 1.436(4)
C21 H21 0.9500
C22 C23 1.419(4)
C22 H22 0.9500
C23 C24 1.459(5)
C24 C25 1.510(4)
C25 C26 1.393(5)
C25 C30 1.400(5)
C26 C27 1.388(4)
C26 H26 0.9500
C27 C28 1.385(5)
C27 H27 0.9500
C28 C29 1.395(5)
C28 H28 0.9500
C29 C30 1.390(4)
C29 H29 0.9500
C31 C32 1.470(5)
C31 H31A 0.9900
C31 H31B 0.9900
C32 C33 1.189(5)
C33 H33 0.9500
C34 C35 1.389(4)
C34 C39 1.426(4)
C35 C36 1.389(4)
C35 H35 0.9500
C36 C37 1.397(4)
C36 H36 0.9500
C37 C38 1.387(4)
C37 H37 0.9500
C38 C39 1.402(4)
C38 H38 0.9500
C41 H41A 0.9800
C41 H41B 0.9800
C41 H41C 0.9800
C42 H42A 0.9800
C42 H42B 0.9800
C42 H42C 0.9800
S2 O6 1.496(3)
S2 C43 1.794(4)
S2 C44 1.804(4)
C43 H43A 0.9800
C43 H43B 0.9800
C43 H43C 0.9800
C44 H44A 0.9800
C44 H44B 0.9800
C44 H44C 0.9800
S3 O7 1.498(3)
S3 C46 1.789(4)
S3 C45 1.791(4)
C45 H45A 0.9800
C45 H45B 0.9800
C45 H45C 0.9800
C46 H46A 0.9800
C46 H46B 0.9800
C46 H46C 0.9800
S4A O8 1.515(4)
S4A C48 1.749(5)
S4A C47 1.785(4)
C47 H47A 0.9800
C47 H47B 0.9800
C47 H47C 0.9800
C48 H48A 0.9800
C48 H48B 0.9800
C48 H48C 0.9800
